data_4335327
loop_
_publ_author_name
'Ryota Sakamoto'
'Tetsuya Kambe'
'Satoru Tsukada'
'Kenji Takada'
'Ken Hoshiko'
'Yasutaka Kitagawa'
'Mitsutaka Okumura'
'Hiroshi Nishihara'

_publ_section_title
;
 \p-Conjugated Trinuclear Group-9 Metalladithiolenes with a Triphenylene
 Backbone
;
_journal_name_full 'Inorganic Chemistry'
_journal_page_first 7411
_journal_page_last 7416
_journal_paper_doi 10.1021/ic400110z
_journal_volume 52
_journal_year 2013
_chemical_formula_sum 'C48 H51 Ir3 S6'
_chemical_formula_weight 1396.85
_space_group_IT_number 13
_symmetry_space_group_name_Hall '-P 2yac'
_symmetry_space_group_name_H-M 'P 1 2/n 1'
_audit_creation_date 2012-09-06T16:42:06-00:00
_audit_creation_method 'WinGX routine CIF_UPDATE'
_cell_angle_alpha 90
_cell_angle_beta 92.678(3)
_cell_angle_gamma 90
_cell_formula_units_Z 8
_cell_length_a 26.940(5)
_cell_length_b 12.806(2)
_cell_length_c 34.583(6)
_cell_measurement_reflns_used 9679
_cell_measurement_temperature 93(2)
_cell_measurement_theta_max 24.9298
_cell_measurement_theta_min 3.0096
_cell_volume 11918(4)
_computing_cell_refinement 'CrystalClear (Rigaku Inc., 2008)'
_computing_data_collection 'CrystalClear (Rigaku Inc., 2008)'
_computing_data_reduction 'CrystalClear (Rigaku Inc., 2008)'
_computing_structure_refinement 'SHELXL-97 (Sheldrick, 1997)'
_computing_structure_solution
;
        ????
;
_diffrn_ambient_temperature 93
_diffrn_measured_fraction_theta_full 0.995
_diffrn_measured_fraction_theta_max 0.995
_diffrn_measurement_device
;
        Saturn724+ (4x4 bin mode)
;
_diffrn_measurement_method dtprofit.ref
_diffrn_radiation_type MoK\a
_diffrn_radiation_wavelength 0.71075
_diffrn_reflns_av_R_equivalents 0.1108
_diffrn_reflns_limit_h_max 32
_diffrn_reflns_limit_h_min -30
_diffrn_reflns_limit_k_max 15
_diffrn_reflns_limit_k_min -14
_diffrn_reflns_limit_l_max 41
_diffrn_reflns_limit_l_min -40
_diffrn_reflns_number 74408
_diffrn_reflns_theta_full 25.01
_diffrn_reflns_theta_max 25.01
_diffrn_reflns_theta_min 3.01
_exptl_absorpt_coefficient_mu 6.919
_exptl_absorpt_correction_T_max 1
_exptl_absorpt_correction_T_min 0.6384
_exptl_absorpt_correction_type multi-scan
_exptl_crystal_colour Red
_exptl_crystal_density_diffrn 1.557
_exptl_crystal_description Chip
_exptl_crystal_F_000 5328
_exptl_crystal_size_max 0.1
_exptl_crystal_size_mid 0.04
_exptl_crystal_size_min 0.02
_refine_diff_density_max 4.355
_refine_diff_density_min -2.366
_refine_ls_extinction_method none
_refine_ls_goodness_of_fit_ref 0.979
_refine_ls_hydrogen_treatment mixed
_refine_ls_matrix_type full
_refine_ls_number_parameters 987
_refine_ls_number_reflns 20926
_refine_ls_number_restraints 392
_refine_ls_restrained_S_all 0.973
_refine_ls_R_factor_gt 0.0922
_refine_ls_shift/su_max 0.084
_refine_ls_structure_factor_coef Fsqd
_refine_ls_weighting_details 'calc w=1/[\s^2^(Fo^2^)+(0.1427P)^2^+0.0000P] where P=(Fo^2^+2Fc^2^)/3'
_refine_ls_weighting_scheme calc
_refine_ls_wR_factor_ref 0.278
_reflns_number_gt 11575
_reflns_number_total 20926
_reflns_threshold_expression >2sigma(I)
_cod_data_source_file ic400110z_si_002.cif
_cod_data_source_block 11
_cod_original_cell_volume 11917(4)
_cod_database_code 4335327

loop_
_symmetry_equiv_pos_as_xyz
'x, y, z'
'-x+1/2, y, -z+1/2'
'-x, -y, -z'
'x-1/2, -y, z-1/2'

loop_
_atom_site_label
_atom_site_type_symbol
_atom_site_fract_x
_atom_site_fract_y
_atom_site_fract_z
_atom_site_U_iso_or_equiv
_atom_site_adp_type
_atom_site_occupancy
_atom_site_calc_flag
_atom_site_refinement_flags
Ir3 Ir 0.81275(3) 0.91174(6) 0.43667(2) 0.0547(2) Uani 1 d .
Ir6 Ir 0.05466(3) 0.34171(6) 0.81178(2) 0.0588(2) Uani 1 d .
Ir4 Ir 0.11901(3) -0.42313(6) 0.62942(3) 0.0653(3) Uani 1 d .
Ir5 Ir -0.20402(3) -0.39206(7) 0.83670(2) 0.0644(3) Uani 1 d .
Ir2 Ir 0.88422(3) 0.22839(7) 0.66019(2) 0.0673(3) Uani 1 d .
Ir1 Ir 0.57020(4) 0.14446(6) 0.41442(3) 0.0798(3) Uani 1 d .
S12 S 0.08014(18) 0.2277(4) 0.76785(14) 0.0570(12) Uani 1 d .
S11 S -0.00990(19) 0.2355(4) 0.82348(14) 0.0566(12) Uani 1 d .
S6 S 0.75618(18) 0.7873(4) 0.42008(15) 0.0606(13) Uani 1 d .
S8 S 0.04113(18) -0.4344(4) 0.64956(14) 0.0589(12) Uani 1 d .
S4 S 0.88857(18) 0.3747(4) 0.62416(14) 0.0627(13) Uani 1 d .
S5 S 0.84370(17) 0.8030(4) 0.48269(14) 0.0583(12) Uani 1 d .
S9 S -0.1596(2) -0.4221(4) 0.78453(17) 0.0740(16) Uani 1 d .
S10 S -0.1757(2) -0.2272(4) 0.83746(15) 0.0672(14) Uani 1 d .
S3 S 0.8155(2) 0.1817(4) 0.62470(14) 0.0645(14) Uani 1 d .
S2 S 0.6122(2) 0.1335(4) 0.47191(16) 0.0686(15) Uani 1 d .
S1 S 0.6014(2) 0.3046(4) 0.40717(15) 0.0658(14) Uani 1 d .
S7 S 0.1249(2) -0.2661(4) 0.6587(2) 0.0789(17) Uani 1 d .
C14 C 0.7145(5) 0.3452(12) 0.5082(4) 0.037(4) Uani 1 d .
C52 C -0.0106(6) -0.3087(13) 0.6934(5) 0.050(3) Uani 1 d U
H52 H -0.0361 -0.3587 0.6882 0.06 Uiso 1 calc R
C53 C -0.0916(6) -0.3015(14) 0.7498(5) 0.049(3) Uani 1 d U
H53 H -0.0886 -0.3607 0.7335 0.059 Uiso 1 calc R
C18 C 0.7410(6) 0.5188(13) 0.4794(5) 0.048(4) Uani 1 d .
C61 C 0.0192(6) -0.1405(12) 0.7203(5) 0.044(3) Uani 1 d U
C5 C 0.7612(7) 0.2769(12) 0.5648(4) 0.047(4) Uani 1 d .
H5 H 0.7377 0.2217 0.5659 0.056 Uiso 1 calc R
C62 C -0.0183(6) -0.2247(12) 0.7184(5) 0.043(2) Uani 1 d U
C1 C 0.6714(6) 0.4127(12) 0.4515(5) 0.045(4) Uani 1 d .
H1 H 0.6658 0.4677 0.4334 0.054 Uiso 1 calc R
C13 C 0.7070(7) 0.4251(14) 0.4804(5) 0.053(5) Uani 1 d .
C49 C 0.0619(6) -0.1564(12) 0.7009(5) 0.047(3) Uani 1 d U
H49 H 0.0872 -0.1047 0.7022 0.056 Uiso 1 calc R
C42 C 0.8186(11) 1.0655(16) 0.4540(8) 0.090(4) Uani 1 d U
C66 C 0.0076(7) -0.0506(13) 0.7441(5) 0.055(5) Uani 1 d .
C55 C -0.1338(7) -0.2210(14) 0.8005(5) 0.051(3) Uani 1 d U
C15 C 0.7562(7) 0.3557(13) 0.5370(4) 0.048(4) Uani 1 d .
C64 C -0.0649(6) -0.1282(13) 0.7689(5) 0.047(3) Uani 1 d U
C12 C 0.7322(6) 0.6008(12) 0.4522(4) 0.047(4) Uani 1 d .
H12 H 0.7045 0.598 0.4342 0.056 Uiso 1 calc R
C4 C 0.6836(5) 0.2625(13) 0.5064(5) 0.045(4) Uani 1 d .
H4 H 0.6863 0.2119 0.5265 0.054 Uiso 1 calc R
C57 C -0.0370(6) 0.0472(11) 0.7916(5) 0.042(3) Uani 1 d U
H57 H -0.0646 0.0528 0.8075 0.05 Uiso 1 calc R
C22 C 0.5281(11) 0.128(2) 0.3571(7) 0.094(5) Uani 1 d U
C2 C 0.6437(6) 0.3247(12) 0.4476(4) 0.043(4) Uani 1 d .
C63 C -0.0600(6) -0.2186(13) 0.7454(4) 0.043(2) Uani 1 d U
C54 C -0.1282(6) -0.3022(14) 0.7775(5) 0.051(3) Uani 1 d U
C58 C -0.0006(6) 0.1280(12) 0.7917(5) 0.044(3) Uani 1 d U
C10 C 0.8056(7) 0.6950(13) 0.4804(5) 0.056(5) Uani 1 d .
C48 C 0.7296(15) 1.093(3) 0.4261(12) 0.173(16) Uiso 1 d .
H48A H 0.7149 1.0923 0.3997 0.259 Uiso 1 calc R
H48B H 0.7247 1.1614 0.4378 0.259 Uiso 1 calc R
H48C H 0.7137 1.0391 0.4415 0.259 Uiso 1 calc R
C85 C -0.2747(9) -0.289(2) 0.9012(6) 0.088(8) Uani 1 d .
H85A H -0.2519 -0.271 0.9231 0.132 Uiso 1 calc R
H85B H -0.308 -0.3008 0.9104 0.132 Uiso 1 calc R
H85C H -0.2759 -0.2306 0.8826 0.132 Uiso 1 calc R
C11 C 0.7667(5) 0.6902(12) 0.4522(4) 0.040(4) Uani 1 d .
C20 C 0.5523(12) -0.014(2) 0.3918(8) 0.105(5) Uani 1 d U
C59 C 0.0382(6) 0.1243(12) 0.7670(5) 0.044(3) Uani 1 d U
C76 C 0.0881(9) -0.530(2) 0.5474(9) 0.118(10) Uani 1 d .
H76A H 0.0856 -0.4713 0.5292 0.177 Uiso 1 calc R
H76B H 0.0564 -0.5387 0.5597 0.177 Uiso 1 calc R
H76C H 0.0962 -0.5938 0.5335 0.177 Uiso 1 calc R
C60 C 0.0420(6) 0.0363(12) 0.7450(4) 0.044(3) Uani 1 d U
H60 H 0.0696 0.0318 0.7289 0.052 Uiso 1 calc R
C65 C -0.0318(6) -0.0405(13) 0.7678(5) 0.049(3) Uiso 1 d U
C47 C 0.8126(17) 1.100(3) 0.4942(13) 0.182(17) Uiso 1 d .
H47A H 0.8431 1.0854 0.5098 0.272 Uiso 1 calc R
H47B H 0.7847 1.0623 0.505 0.272 Uiso 1 calc R
H47C H 0.8058 1.1752 0.4945 0.272 Uiso 1 calc R
C6 C 0.8038(7) 0.2828(17) 0.5919(5) 0.065(6) Uani 1 d .
C39 C 0.8085(10) 1.0277(14) 0.3901(7) 0.082(4) Uani 1 d U
C3 C 0.6481(6) 0.2478(13) 0.4766(5) 0.046(4) Uani 1 d .
C81 C -0.2151(9) -0.4505(19) 0.8951(7) 0.084(4) Uani 1 d U
C56 C -0.1023(7) -0.1330(14) 0.7960(5) 0.054(3) Uani 1 d U
H56 H -0.1068 -0.0741 0.8121 0.064 Uiso 1 calc R
C17 C 0.7811(6) 0.5259(12) 0.5072(5) 0.048(4) Uani 1 d .
C88 C 0.0570(9) 0.5056(14) 0.8049(5) 0.069(4) Uani 1 d U
C16 C 0.7892(6) 0.4383(13) 0.5387(5) 0.048(4) Uani 1 d .
C94 C 0.1372(14) 0.492(3) 0.7687(11) 0.163(14) Uiso 1 d .
H94A H 0.115 0.5238 0.7488 0.244 Uiso 1 calc R
H94B H 0.151 0.4268 0.7586 0.244 Uiso 1 calc R
H94C H 0.1643 0.5399 0.7758 0.244 Uiso 1 calc R
C34 C 0.8591(12) 0.240(4) 0.7506(7) 0.20(2) Uani 1 d .
H34A H 0.8714 0.3098 0.7578 0.303 Uiso 1 calc R
H34B H 0.8591 0.1958 0.7736 0.303 Uiso 1 calc R
H34C H 0.8252 0.2458 0.7392 0.303 Uiso 1 calc R
C67 C 0.1352(9) -0.5797(18) 0.6077(8) 0.086(4) Uani 1 d U
C30 C 0.9331(9) 0.256(2) 0.7117(7) 0.091(5) Uani 1 d U
C86 C -0.1766(10) -0.429(3) 0.9274(7) 0.135(13) Uani 1 d .
H86A H -0.1854 -0.3647 0.941 0.202 Uiso 1 calc R
H86B H -0.1439 -0.4201 0.9164 0.202 Uiso 1 calc R
H86C H -0.1754 -0.4874 0.9456 0.202 Uiso 1 calc R
C90 C 0.1167(10) 0.4251(15) 0.8395(6) 0.071(4) Uani 1 d U
C29 C 0.8906(9) 0.195(2) 0.7229(7) 0.094(5) Uani 1 d U
C9 C 0.8134(6) 0.6143(14) 0.5077(5) 0.049(4) Uani 1 d .
H9 H 0.8402 0.6187 0.5264 0.059 Uiso 1 calc R
C41 C 0.8651(10) 1.0407(15) 0.4431(8) 0.085(4) Uani 1 d U
C77 C -0.2136(9) -0.5386(18) 0.8663(7) 0.082(4) Uani 1 d U
C68 C 0.1808(8) -0.5426(17) 0.6330(7) 0.082(4) Uani 1 d U
C96 C 0.0746(10) 0.4008(18) 0.9041(5) 0.090(8) Uani 1 d .
H96A H 0.041 0.4122 0.9129 0.135 Uiso 1 calc R
H96B H 0.0983 0.4425 0.9199 0.135 Uiso 1 calc R
H96C H 0.0832 0.3266 0.9067 0.135 Uiso 1 calc R
C31 C 0.9588(9) 0.203(2) 0.6846(7) 0.092(5) Uani 1 d U
C19 C 0.5098(11) 0.026(2) 0.4097(8) 0.103(5) Uani 1 d U
C69 C 0.1958(8) -0.4481(17) 0.6117(7) 0.080(4) Uani 1 d U
C50 C 0.0688(6) -0.2468(12) 0.6793(5) 0.048(3) Uani 1 d U
C70 C 0.1635(9) -0.4311(18) 0.5804(8) 0.085(4) Uani 1 d U
C8 C 0.8286(6) 0.4442(15) 0.5640(5) 0.055(5) Uani 1 d .
H8 H 0.8508 0.5017 0.5629 0.066 Uiso 1 calc R
C89 C 0.1099(9) 0.4686(15) 0.8020(6) 0.072(4) Uani 1 d U
C27 C 0.5321(7) 0.2106(18) 0.3265(5) 0.073(6) Uani 1 d .
H27A H 0.5586 0.1918 0.3093 0.11 Uiso 1 calc R
H27B H 0.5398 0.278 0.3388 0.11 Uiso 1 calc R
H27C H 0.5004 0.2157 0.3114 0.11 Uiso 1 calc R
C92 C -0.0195(15) 0.511(3) 0.8630(16) 0.25(3) Uani 1 d U
H92A H -0.0205 0.4766 0.8883 0.378 Uiso 1 calc R
H92B H -0.0479 0.4877 0.8464 0.378 Uiso 1 calc R
H92C H -0.0212 0.5868 0.8665 0.378 Uiso 1 calc R
C78 C -0.2552(9) -0.5254(19) 0.8399(7) 0.084(4) Uani 1 d U
C51 C 0.0321(7) -0.3173(12) 0.6775(5) 0.049(3) Uani 1 d U
C43 C 0.7857(10) 1.0699(16) 0.4251(8) 0.086(4) Uani 1 d U
C23 C 0.4969(11) 0.127(2) 0.3873(8) 0.096(5) Uani 1 d U
C71 C 0.1257(9) -0.5092(18) 0.5759(8) 0.087(4) Uani 1 d U
C87 C 0.0352(9) 0.4786(14) 0.8417(6) 0.070(4) Uani 1 d U
C40 C 0.8593(9) 1.0107(14) 0.4044(7) 0.080(4) Uani 1 d U
C21 C 0.5680(11) 0.048(2) 0.3596(8) 0.099(5) Uani 1 d U
C7 C 0.8366(6) 0.3694(14) 0.5904(5) 0.047(4) Uani 1 d .
C45 C 0.9049(11) 0.976(2) 0.3836(8) 0.113(9) Uiso 1 d .
H45A H 0.8954 0.9587 0.3567 0.169 Uiso 1 calc R
H45B H 0.9194 0.9142 0.3966 0.169 Uiso 1 calc R
H45C H 0.9295 1.0325 0.3843 0.169 Uiso 1 calc R
C26 C 0.6174(15) 0.043(4) 0.3317(12) 0.24(3) Uani 1 d U
H26A H 0.616 0.1021 0.3135 0.355 Uiso 1 calc R
H26B H 0.617 -0.0225 0.3172 0.355 Uiso 1 calc R
H26C H 0.648 0.0477 0.3481 0.355 Uiso 1 calc R
C72 C 0.1106(9) -0.6776(18) 0.6169(9) 0.104(9) Uani 1 d .
H72A H 0.1277 -0.7098 0.6395 0.156 Uiso 1 calc R
H72B H 0.1117 -0.7251 0.5947 0.156 Uiso 1 calc R
H72C H 0.0759 -0.6637 0.6225 0.156 Uiso 1 calc R
C36 C 1.0091(10) 0.238(2) 0.6636(8) 0.103(9) Uani 1 d .
H36A H 1.0179 0.1842 0.645 0.155 Uiso 1 calc R
H36B H 1.0363 0.2462 0.6832 0.155 Uiso 1 calc R
H36C H 1.0032 0.3043 0.6501 0.155 Uiso 1 calc R
C95 C 0.1638(8) 0.382(2) 0.8495(8) 0.116(11) Uani 1 d .
H95A H 0.1858 0.3916 0.8281 0.174 Uiso 1 calc R
H95B H 0.1602 0.3073 0.8549 0.174 Uiso 1 calc R
H95C H 0.178 0.4172 0.8727 0.174 Uiso 1 calc R
C25 C 0.577(2) -0.111(3) 0.4121(16) 0.27(4) Uani 1 d .
H25A H 0.5531 -0.1436 0.429 0.409 Uiso 1 calc R
H25B H 0.6064 -0.0888 0.4276 0.409 Uiso 1 calc R
H25C H 0.5865 -0.1613 0.3925 0.409 Uiso 1 calc R
C91 C 0.0767(9) 0.4327(14) 0.8625(6) 0.066(4) Uani 1 d U
C75 C 0.1638(11) -0.3383(15) 0.5528(7) 0.092(8) Uani 1 d .
H75A H 0.1361 -0.3449 0.5335 0.138 Uiso 1 calc R
H75B H 0.1952 -0.3369 0.5396 0.138 Uiso 1 calc R
H75C H 0.1602 -0.2734 0.5674 0.138 Uiso 1 calc R
C74 C 0.2376(8) -0.370(2) 0.6256(9) 0.114(10) Uani 1 d .
H74A H 0.2562 -0.3992 0.6481 0.171 Uiso 1 calc R
H74B H 0.2226 -0.3035 0.6327 0.171 Uiso 1 calc R
H74C H 0.2603 -0.3586 0.6046 0.171 Uiso 1 calc R
C84 C -0.3237(7) -0.386(2) 0.8283(8) 0.096(8) Uani 1 d .
H84A H -0.3334 -0.434 0.8074 0.144 Uiso 1 calc R
H84B H -0.3136 -0.3188 0.8172 0.144 Uiso 1 calc R
H84C H -0.3518 -0.3743 0.8448 0.144 Uiso 1 calc R
C35 C 0.9482(13) 0.365(3) 0.7275(6) 0.135(14) Uani 1 d .
H35A H 0.9252 0.3865 0.7472 0.202 Uiso 1 calc R
H35B H 0.947 0.4157 0.7063 0.202 Uiso 1 calc R
H35C H 0.9821 0.362 0.7392 0.202 Uiso 1 calc R
C79 C -0.2826(9) -0.429(2) 0.8512(7) 0.086(4) Uani 1 d U
C33 C 0.8927(10) 0.098(2) 0.7008(7) 0.094(5) Uani 1 d U
C80 C -0.2577(9) -0.380(2) 0.8827(7) 0.086(4) Uani 1 d U
C37 C 0.9511(12) 0.022(2) 0.6508(8) 0.114(10) Uani 1 d .
H37A H 0.9805 0.0486 0.6384 0.171 Uiso 1 calc R
H37B H 0.9253 0.0048 0.6309 0.171 Uiso 1 calc R
H37C H 0.96 -0.0414 0.6656 0.171 Uiso 1 calc R
C38 C 0.862(2) 0.000(4) 0.7007(15) 0.24(2) Uiso 1 d .
H38A H 0.8346 0.0082 0.7182 0.353 Uiso 1 calc R
H38B H 0.8828 -0.0593 0.7095 0.353 Uiso 1 calc R
H38C H 0.8484 -0.0143 0.6745 0.353 Uiso 1 calc R
C28 C 0.4525(10) 0.195(2) 0.3938(8) 0.121(11) Uani 1 d .
H28A H 0.4366 0.1718 0.4173 0.182 Uiso 1 calc R
H28B H 0.4288 0.1891 0.3716 0.182 Uiso 1 calc R
H28C H 0.4631 0.2676 0.3969 0.182 Uiso 1 calc R
C32 C 0.9317(10) 0.104(2) 0.6778(7) 0.095(5) Uani 1 d U
C93 C 0.0306(15) 0.565(3) 0.7702(11) 0.162(15) Uiso 1 d .
H93A H 0.0542 0.5748 0.7497 0.243 Uiso 1 calc R
H93B H 0.0189 0.6326 0.779 0.243 Uiso 1 calc R
H93C H 0.0023 0.5233 0.76 0.243 Uiso 1 calc R
C73 C 0.1992(12) -0.595(2) 0.6700(9) 0.138(13) Uani 1 d .
H73A H 0.1785 -0.656 0.6749 0.207 Uiso 1 calc R
H73B H 0.1974 -0.5457 0.6916 0.207 Uiso 1 calc R
H73C H 0.2337 -0.6174 0.6676 0.207 Uiso 1 calc R
C83 C -0.2686(7) -0.5974(17) 0.8053(8) 0.086(7) Uani 1 d .
H83A H -0.2987 -0.5714 0.7915 0.13 Uiso 1 calc R
H83B H -0.2745 -0.6683 0.8147 0.13 Uiso 1 calc R
H83C H -0.2412 -0.5983 0.7877 0.13 Uiso 1 calc R
C24 C 0.484(2) -0.014(5) 0.4448(13) 0.32(4) Uani 1 d U
H24A H 0.4568 0.0332 0.4507 0.482 Uiso 1 calc R
H24B H 0.5079 -0.0169 0.4671 0.482 Uiso 1 calc R
H24C H 0.4708 -0.084 0.4394 0.482 Uiso 1 calc R
C82 C -0.1768(9) -0.6244(17) 0.8661(7) 0.088(7) Uani 1 d .
H82A H -0.1855 -0.6725 0.8448 0.132 Uiso 1 calc R
H82B H -0.1769 -0.6622 0.8907 0.132 Uiso 1 calc R
H82C H -0.1437 -0.5953 0.8626 0.132 Uiso 1 calc R
C46 C 0.9136(17) 1.041(4) 0.4691(13) 0.196(18) Uiso 1 d .
H46A H 0.9064 1.0655 0.4951 0.294 Uiso 1 calc R
H46B H 0.938 1.0871 0.4579 0.294 Uiso 1 calc R
H46C H 0.927 0.9697 0.4708 0.294 Uiso 1 calc R
C44 C 0.794(2) 1.002(3) 0.3501(9) 0.24(3) Uani 1 d .
H44A H 0.8219 0.9723 0.3372 0.362 Uiso 1 calc R
H44B H 0.7826 1.0662 0.3365 0.362 Uiso 1 calc R
H44C H 0.7662 0.952 0.3497 0.362 Uiso 1 calc R

loop_
_atom_site_aniso_label
_atom_site_aniso_U_11
_atom_site_aniso_U_22
_atom_site_aniso_U_33
_atom_site_aniso_U_23
_atom_site_aniso_U_13
_atom_site_aniso_U_12
Ir3 0.0529(4) 0.0445(4) 0.0668(5) 0.0043(3) 0.0018(4) 0.0003(3)
Ir6 0.0778(5) 0.0423(4) 0.0542(4) 0.0020(3) -0.0198(4) -0.0101(4)
Ir4 0.0679(5) 0.0468(5) 0.0832(6) -0.0072(4) 0.0253(4) -0.0044(4)
Ir5 0.0595(5) 0.0686(5) 0.0660(5) 0.0083(4) 0.0128(4) -0.0156(4)
Ir2 0.0637(5) 0.0814(6) 0.0556(5) 0.0153(4) -0.0106(4) 0.0243(4)
Ir1 0.0851(6) 0.0449(5) 0.1043(7) 0.0059(4) -0.0514(6) -0.0097(4)
S12 0.057(3) 0.049(3) 0.064(3) -0.004(2) -0.008(2) -0.012(2)
S11 0.064(3) 0.047(3) 0.058(3) -0.013(2) -0.006(2) 0.003(2)
S6 0.057(3) 0.052(3) 0.071(3) 0.009(2) -0.017(2) -0.005(2)
S8 0.059(3) 0.055(3) 0.064(3) -0.008(2) 0.016(2) -0.013(2)
S4 0.049(3) 0.081(3) 0.057(3) 0.009(3) -0.015(2) 0.012(2)
S5 0.052(3) 0.056(3) 0.065(3) 0.007(2) -0.010(2) -0.004(2)
S9 0.080(4) 0.060(3) 0.085(4) -0.002(3) 0.032(3) -0.025(3)
S10 0.066(3) 0.071(3) 0.066(3) -0.007(3) 0.024(3) -0.013(3)
S3 0.078(3) 0.060(3) 0.053(3) 0.027(2) -0.014(3) 0.013(3)
S2 0.073(3) 0.046(3) 0.085(4) 0.015(2) -0.024(3) -0.010(2)
S1 0.076(3) 0.047(3) 0.071(3) 0.007(2) -0.040(3) -0.003(2)
S7 0.068(3) 0.046(3) 0.126(5) -0.018(3) 0.038(3) -0.008(2)
C14 0.027(7) 0.039(9) 0.047(9) -0.013(7) 0.014(7) 0.007(7)
C52 0.050(6) 0.046(6) 0.051(7) -0.001(5) -0.013(5) -0.007(6)
C53 0.046(6) 0.061(6) 0.042(6) 0.009(5) 0.010(5) -0.015(5)
C18 0.041(9) 0.054(11) 0.047(9) -0.008(8) -0.013(8) -0.001(8)
C61 0.046(6) 0.037(6) 0.048(6) 0.003(5) -0.003(5) -0.007(5)
C5 0.072(12) 0.033(8) 0.034(8) -0.019(7) -0.016(8) 0.012(8)
C62 0.044(5) 0.040(5) 0.045(5) 0.008(5) 0.001(4) -0.006(4)
C1 0.042(9) 0.039(9) 0.053(10) -0.011(8) -0.014(8) 0.014(7)
C13 0.063(12) 0.065(12) 0.032(9) -0.012(8) -0.001(8) 0.016(9)
C49 0.044(6) 0.031(6) 0.067(7) 0.003(5) 0.005(5) -0.011(5)
C42 0.119(10) 0.044(7) 0.108(10) 0.014(7) 0.006(9) -0.002(8)
C66 0.074(12) 0.046(10) 0.043(9) 0.020(8) -0.012(9) 0.010(9)
C55 0.055(7) 0.056(7) 0.043(6) 0.012(5) 0.012(6) -0.003(6)
C15 0.080(12) 0.043(10) 0.018(7) -0.003(7) -0.017(8) 0.018(9)
C64 0.049(5) 0.046(5) 0.046(5) 0.005(4) 0.002(4) 0.002(5)
C12 0.060(10) 0.047(10) 0.030(8) 0.013(7) -0.030(8) -0.003(8)
C4 0.028(8) 0.047(10) 0.058(10) 0.015(8) -0.015(7) -0.006(7)
C57 0.048(7) 0.029(7) 0.048(7) 0.004(6) -0.001(6) 0.009(5)
C22 0.115(12) 0.085(9) 0.078(10) -0.020(8) -0.053(9) -0.018(9)
C2 0.060(10) 0.037(9) 0.029(8) 0.008(7) -0.019(7) 0.017(8)
C63 0.040(5) 0.051(6) 0.039(5) 0.004(5) 0.002(4) -0.005(5)
C54 0.053(7) 0.059(7) 0.042(6) 0.009(5) 0.009(5) -0.010(6)
C58 0.050(7) 0.037(6) 0.044(6) -0.002(5) -0.011(5) -0.005(5)
C10 0.067(12) 0.033(9) 0.067(12) -0.023(9) -0.007(10) -0.004(8)
C85 0.083(16) 0.12(2) 0.060(13) 0.033(13) 0.052(12) 0.002(14)
C11 0.032(8) 0.040(9) 0.047(9) -0.009(7) -0.004(7) 0.018(7)
C20 0.125(12) 0.079(9) 0.106(10) -0.012(8) -0.059(10) -0.038(9)
C59 0.048(6) 0.038(6) 0.044(6) 0.004(5) -0.013(5) -0.008(6)
C76 0.051(14) 0.13(3) 0.17(3) -0.01(2) 0.009(16) 0.013(15)
C60 0.059(8) 0.046(7) 0.025(6) 0.011(5) -0.011(6) -0.012(6)
C6 0.058(12) 0.082(15) 0.052(11) 0.010(10) -0.017(9) 0.027(11)
C39 0.111(10) 0.027(7) 0.107(10) 0.015(7) 0.003(8) -0.012(7)
C3 0.044(9) 0.043(9) 0.050(10) -0.003(8) -0.002(8) -0.020(8)
C81 0.087(9) 0.089(9) 0.077(9) 0.049(7) 0.020(7) -0.026(8)
C56 0.063(7) 0.054(6) 0.044(6) 0.011(5) 0.007(5) -0.003(6)
C17 0.056(10) 0.027(8) 0.062(11) 0.002(8) 0.015(9) 0.021(8)
C88 0.115(10) 0.036(7) 0.054(7) -0.006(6) -0.017(7) 0.005(7)
C16 0.045(10) 0.050(10) 0.050(10) -0.032(8) 0.013(8) 0.007(8)
C34 0.14(3) 0.41(6) 0.054(15) 0.03(2) 0.020(16) 0.21(4)
C67 0.081(9) 0.063(8) 0.116(11) -0.041(7) 0.034(8) 0.007(7)
C30 0.079(9) 0.128(12) 0.063(9) 0.030(8) -0.024(7) 0.025(9)
C86 0.085(19) 0.25(4) 0.070(17) 0.04(2) -0.002(15) -0.02(2)
C90 0.107(9) 0.046(7) 0.057(7) -0.009(6) -0.013(7) -0.006(7)
C29 0.082(9) 0.132(12) 0.067(9) 0.036(8) -0.015(7) 0.029(9)
C9 0.037(9) 0.067(12) 0.043(9) 0.021(9) -0.008(8) -0.004(8)
C41 0.109(10) 0.036(7) 0.111(10) 0.021(7) -0.002(9) -0.005(8)
C77 0.085(9) 0.078(9) 0.084(9) 0.054(7) 0.021(7) -0.031(7)
C68 0.074(9) 0.064(8) 0.112(10) -0.035(7) 0.035(7) 0.006(7)
C96 0.14(2) 0.075(15) 0.049(12) -0.004(10) -0.022(13) -0.043(15)
C31 0.075(9) 0.125(12) 0.073(9) 0.031(9) -0.020(7) 0.028(8)
C19 0.120(12) 0.084(10) 0.098(10) -0.011(8) -0.055(9) -0.048(9)
C69 0.066(8) 0.068(8) 0.109(11) -0.034(8) 0.040(7) 0.010(7)
C50 0.049(6) 0.033(6) 0.060(7) 0.000(5) -0.009(6) -0.002(5)
C70 0.074(9) 0.068(8) 0.116(11) -0.031(8) 0.032(8) 0.009(7)
C8 0.039(10) 0.063(12) 0.065(12) 0.011(10) 0.016(9) 0.034(9)
C89 0.116(9) 0.043(7) 0.057(7) -0.015(6) -0.008(7) -0.005(7)
C27 0.057(12) 0.109(17) 0.051(11) -0.011(11) -0.032(10) -0.008(11)
C92 0.17(4) 0.19(4) 0.38(7) 0.05(4) -0.20(4) -0.09(3)
C78 0.084(9) 0.083(9) 0.086(9) 0.035(7) 0.020(7) -0.030(8)
C51 0.054(6) 0.033(6) 0.060(7) -0.004(5) -0.007(6) -0.005(5)
C43 0.111(10) 0.041(7) 0.107(10) 0.032(7) 0.010(8) 0.002(7)
C23 0.113(12) 0.089(9) 0.082(10) -0.018(8) -0.054(9) -0.035(9)
C71 0.082(9) 0.063(9) 0.118(11) -0.041(8) 0.024(8) 0.006(7)
C87 0.112(9) 0.039(7) 0.057(7) -0.003(6) -0.019(7) 0.004(7)
C40 0.107(10) 0.025(7) 0.107(10) 0.021(7) 0.010(9) -0.007(7)
C21 0.119(12) 0.079(10) 0.092(10) -0.023(8) -0.056(9) -0.027(9)
C7 0.044(9) 0.050(10) 0.046(10) -0.002(8) 0.005(8) 0.002(8)
C26 0.19(4) 0.33(6) 0.19(4) -0.18(4) -0.09(3) 0.14(4)
C72 0.066(15) 0.065(15) 0.18(3) -0.028(17) 0.016(17) 0.008(12)
C36 0.11(2) 0.088(18) 0.107(19) 0.028(15) -0.049(17) 0.005(15)
C95 0.054(14) 0.17(3) 0.12(2) -0.09(2) 0.007(14) -0.041(16)
C25 0.37(7) 0.07(2) 0.35(7) 0.02(3) -0.26(6) 0.02(3)
C91 0.101(10) 0.041(7) 0.054(7) -0.004(6) -0.019(6) -0.004(7)
C75 0.15(2) 0.040(12) 0.089(16) -0.022(11) 0.033(16) 0.011(13)
C74 0.050(14) 0.15(3) 0.14(2) -0.03(2) 0.011(15) 0.020(15)
C84 0.031(10) 0.15(2) 0.110(19) 0.010(17) 0.024(11) -0.015(12)
C35 0.20(3) 0.17(3) 0.032(11) -0.008(14) -0.016(16) 0.10(3)
C79 0.085(9) 0.089(10) 0.085(9) 0.031(8) 0.016(7) -0.026(7)
C33 0.081(9) 0.126(12) 0.073(9) 0.041(8) -0.022(8) 0.020(9)
C80 0.088(9) 0.093(9) 0.078(9) 0.035(7) 0.019(8) -0.022(8)
C37 0.14(3) 0.09(2) 0.11(2) 0.054(17) 0.015(19) 0.016(18)
C28 0.10(2) 0.15(3) 0.11(2) 0.08(2) -0.042(17) -0.029(19)
C32 0.076(9) 0.126(12) 0.081(9) 0.026(9) -0.018(8) 0.029(9)
C73 0.15(3) 0.11(2) 0.15(3) 0.06(2) -0.07(2) -0.01(2)
C83 0.039(11) 0.067(14) 0.15(2) 0.010(15) 0.010(13) 0.002(10)
C24 0.37(7) 0.41(8) 0.16(4) 0.20(5) -0.13(4) -0.25(7)
C82 0.094(18) 0.062(14) 0.111(19) 0.017(13) 0.025(15) 0.009(13)
C44 0.46(8) 0.17(4) 0.08(2) 0.03(2) -0.06(3) -0.19(5)

loop_
_atom_type_symbol
_atom_type_description
_atom_type_scat_dispersion_real
_atom_type_scat_dispersion_imag
_atom_type_scat_source
C C 0.0033 0.0016 'International Tables Vol C Tables 4.2.6.8 and 6.1.1.4'
H H 0 0 'International Tables Vol C Tables 4.2.6.8 and 6.1.1.4'
S S 0.1246 0.1234 'International Tables Vol C Tables 4.2.6.8 and 6.1.1.4'
Ir Ir -1.4442 7.9887 'International Tables Vol C Tables 4.2.6.8 and 6.1.1.4'

loop_
_geom_angle_atom_site_label_1
_geom_angle_atom_site_label_2
_geom_angle_atom_site_label_3
_geom_angle
C42 Ir3 C40 63.0(10)
C42 Ir3 C41 37.4(9)
C40 Ir3 C41 37.7(9)
C42 Ir3 C43 35.7(9)
C40 Ir3 C43 63.4(9)
C41 Ir3 C43 61.6(10)
C42 Ir3 C39 64.4(9)
C40 Ir3 C39 39.1(8)
C41 Ir3 C39 64.7(9)
C43 Ir3 C39 39.7(9)
C42 Ir3 S5 111.4(8)
C40 Ir3 S5 122.1(7)
C41 Ir3 S5 100.4(6)
C43 Ir3 S5 144.6(7)
C39 Ir3 S5 161.2(7)
C42 Ir3 S6 142.1(8)
C40 Ir3 S6 133.7(7)
C41 Ir3 S6 170.7(7)
C43 Ir3 S6 113.1(7)
C39 Ir3 S6 106.3(6)
S5 Ir3 S6 88.08(17)
C87 Ir6 C88 40.6(8)
C87 Ir6 C91 38.9(8)
C88 Ir6 C91 63.2(7)
C87 Ir6 C90 65.1(9)
C88 Ir6 C90 62.3(8)
C91 Ir6 C90 36.9(8)
C87 Ir6 S12 164.6(6)
C88 Ir6 S12 124.0(6)
C91 Ir6 S12 145.1(6)
C90 Ir6 S12 111.5(6)
C87 Ir6 C89 69.8(9)
C88 Ir6 C89 40.5(8)
C91 Ir6 C89 64.7(8)
C90 Ir6 C89 37.4(7)
S12 Ir6 C89 98.2(6)
C87 Ir6 S11 101.6(7)
C88 Ir6 S11 130.2(7)
C91 Ir6 S11 111.3(6)
C90 Ir6 S11 143.2(6)
S12 Ir6 S11 89.52(17)
C89 Ir6 S11 170.5(6)
C70 Ir4 C71 38.9(9)
C70 Ir4 C67 63.5(9)
C71 Ir4 C67 38.5(9)
C70 Ir4 C69 36.9(9)
C71 Ir4 C69 64.7(9)
C67 Ir4 C69 64.4(8)
C70 Ir4 S8 144.6(7)
C71 Ir4 S8 110.4(7)
C67 Ir4 S8 104.5(6)
C69 Ir4 S8 167.8(6)
C70 Ir4 S7 111.8(6)
C71 Ir4 S7 146.1(7)
C67 Ir4 S7 163.6(7)
C69 Ir4 S7 101.9(6)
S8 Ir4 S7 88.01(19)
C70 Ir4 C68 64.5(10)
C71 Ir4 C68 67.2(9)
C67 Ir4 C68 40.7(9)
C69 Ir4 C68 38.7(8)
S8 Ir4 C68 129.5(6)
S7 Ir4 C68 122.9(6)
C77 Ir5 C81 40.5(9)
C77 Ir5 C78 38.1(8)
C81 Ir5 C78 64.9(9)
C77 Ir5 C80 67.6(10)
C81 Ir5 C80 40.0(9)
C78 Ir5 C80 65.3(10)
C77 Ir5 S9 108.2(7)
C81 Ir5 S9 141.7(7)
C78 Ir5 S9 105.4(7)
C80 Ir5 S9 169.8(7)
C77 Ir5 S10 149.3(7)
C81 Ir5 S10 111.8(7)
C78 Ir5 S10 160.5(7)
C80 Ir5 S10 99.4(7)
S9 Ir5 S10 88.67(19)
C77 Ir5 C79 64.9(9)
C81 Ir5 C79 63.4(9)
C78 Ir5 C79 39.4(9)
C80 Ir5 C79 36.6(9)
S9 Ir5 C79 133.3(7)
S10 Ir5 C79 121.3(7)
C32 Ir2 C31 40.3(10)
C32 Ir2 C33 36.5(9)
C31 Ir2 C33 64.4(10)
C32 Ir2 C30 63.6(11)
C31 Ir2 C30 36.7(9)
C33 Ir2 C30 64.0(10)
C32 Ir2 C29 63.5(10)
C31 Ir2 C29 64.0(9)
C33 Ir2 C29 38.9(10)
C30 Ir2 C29 38.5(9)
C32 Ir2 S3 115.3(8)
C31 Ir2 S3 153.5(8)
C33 Ir2 S3 101.8(7)
C30 Ir2 S3 158.7(7)
C29 Ir2 S3 120.5(8)
C32 Ir2 S4 137.6(8)
C31 Ir2 S4 105.6(8)
C33 Ir2 S4 169.2(8)
C30 Ir2 S4 105.7(7)
C29 Ir2 S4 134.3(8)
S3 Ir2 S4 88.98(17)
C23 Ir1 C20 64.7(11)
C23 Ir1 C19 41.1(10)
C20 Ir1 C19 37.3(10)
C23 Ir1 S1 112.7(7)
C20 Ir1 S1 151.2(9)
C19 Ir1 S1 153.5(8)
C23 Ir1 S2 142.3(8)
C20 Ir1 S2 110.3(7)
C19 Ir1 S2 111.0(7)
S1 Ir1 S2 88.88(17)
C23 Ir1 C22 36.1(10)
C20 Ir1 C22 60.8(9)
C19 Ir1 C22 62.3(10)
S1 Ir1 C22 99.4(7)
S2 Ir1 C22 171.1(7)
C23 Ir1 C21 65.9(11)
C20 Ir1 C21 37.7(10)
C19 Ir1 C21 64.9(11)
S1 Ir1 C21 113.7(7)
S2 Ir1 C21 134.5(7)
C22 Ir1 C21 38.5(9)
C59 S12 Ir6 106.7(6)
C58 S11 Ir6 102.8(6)
C11 S6 Ir3 105.2(6)
C51 S8 Ir4 105.3(6)
C7 S4 Ir2 105.7(6)
C10 S5 Ir3 105.4(6)
C54 S9 Ir5 103.7(6)
C55 S10 Ir5 105.4(7)
C6 S3 Ir2 106.1(7)
C3 S2 Ir1 106.4(6)
C2 S1 Ir1 106.0(5)
C50 S7 Ir4 105.6(6)
C4 C14 C13 118.1(15)
C4 C14 C15 123.6(14)
C13 C14 C15 118.3(14)
C51 C52 C62 119.0(16)
C51 C52 H52 120.5
C62 C52 H52 120.5
C63 C53 C54 122.6(17)
C63 C53 H53 118.7
C54 C53 H53 118.7
C17 C18 C12 120.0(15)
C17 C18 C13 118.6(14)
C12 C18 C13 121.4(13)
C49 C61 C66 126.8(15)
C49 C61 C62 117.2(14)
C66 C61 C62 115.9(15)
C15 C5 C6 117.2(17)
C15 C5 H5 121.4
C6 C5 H5 121.4
C52 C62 C61 117.8(15)
C52 C62 C63 124.2(15)
C61 C62 C63 117.8(14)
C2 C1 C13 122.5(16)
C2 C1 H1 118.8
C13 C1 H1 118.8
C1 C13 C14 119.2(17)
C1 C13 C18 118.9(15)
C14 C13 C18 121.7(14)
C61 C49 C50 121.4(15)
C61 C49 H49 119.3
C50 C49 H49 119.3
C43 C42 C41 113(3)
C43 C42 C47 127(3)
C41 C42 C47 118(3)
C43 C42 Ir3 77.2(15)
C41 C42 Ir3 75.9(15)
C47 C42 Ir3 123(2)
C65 C66 C60 115.2(16)
C65 C66 C61 127.0(17)
C60 C66 C61 117.7(17)
C54 C55 C56 118.1(16)
C54 C55 S10 120.0(14)
C56 C55 S10 121.8(14)
C16 C15 C5 118.8(15)
C16 C15 C14 124.7(14)
C5 C15 C14 116.5(16)
C56 C64 C63 115.6(15)
C56 C64 C65 121.1(16)
C63 C64 C65 123.1(16)
C18 C12 C11 119.3(13)
C18 C12 H12 120.4
C11 C12 H12 120.4
C14 C4 C3 123.0(15)
C14 C4 H4 118.5
C3 C4 H4 118.5
C65 C57 C58 119.7(16)
C65 C57 H57 120.1
C58 C57 H57 120.1
C23 C22 C21 115(3)
C23 C22 C27 128(3)
C21 C22 C27 117(3)
C23 C22 Ir1 68.3(13)
C21 C22 Ir1 71.3(12)
C27 C22 Ir1 120.5(14)
C1 C2 C3 118.9(13)
C1 C2 S1 121.9(11)
C3 C2 S1 119.2(12)
C53 C63 C64 119.3(16)
C53 C63 C62 121.1(15)
C64 C63 C62 119.4(14)
C55 C54 C53 120.5(17)
C55 C54 S9 122.0(13)
C53 C54 S9 116.9(14)
C59 C58 C57 121.0(15)
C59 C58 S11 122.6(12)
C57 C58 S11 116.4(13)
C11 C10 C9 121.3(15)
C11 C10 S5 119.5(14)
C9 C10 S5 119.3(13)
C43 C48 H48A 109.5
C43 C48 H48B 109.4
H48A C48 H48B 109.5
C43 C48 H48C 109.5
H48A C48 H48C 109.5
H48B C48 H48C 109.5
C80 C85 H85A 109.5
C80 C85 H85B 109.5
H85A C85 H85B 109.5
C80 C85 H85C 109.5
H85A C85 H85C 109.5
H85B C85 H85C 109.5
C10 C11 C12 119.0(14)
C10 C11 S6 121.7(13)
C12 C11 S6 119.2(10)
C19 C20 C21 114(3)
C19 C20 C25 115(4)
C21 C20 C25 131(4)
C19 C20 Ir1 71.6(15)
C21 C20 Ir1 72.8(14)
C25 C20 Ir1 119.3(18)
C60 C59 C58 116.9(15)
C60 C59 S12 124.7(14)
C58 C59 S12 118.3(12)
C71 C76 H76A 109.5
C71 C76 H76B 109.5
H76A C76 H76B 109.5
C71 C76 H76C 109.5
H76A C76 H76C 109.5
H76B C76 H76C 109.5
C59 C60 C66 125.5(17)
C59 C60 H60 117.3
C66 C60 H60 117.3
C66 C65 C57 121.6(16)
C66 C65 C64 116.1(16)
C57 C65 C64 122.1(16)
C42 C47 H47A 109.5
C42 C47 H47B 109.4
H47A C47 H47B 109.5
C42 C47 H47C 109.5
H47A C47 H47C 109.5
H47B C47 H47C 109.5
C7 C6 C5 119.5(15)
C7 C6 S3 120.7(13)
C5 C6 S3 119.8(16)
C40 C39 C44 120(3)
C40 C39 C43 101(2)
C44 C39 C43 138(3)
C40 C39 Ir3 68.3(12)
C44 C39 Ir3 123.3(18)
C43 C39 Ir3 69.9(12)
C4 C3 C2 117.8(14)
C4 C3 S2 122.7(12)
C2 C3 S2 119.3(12)
C80 C81 C77 108(2)
C80 C81 C86 126(3)
C77 C81 C86 126(2)
C80 C81 Ir5 70.6(12)
C77 C81 Ir5 68.7(11)
C86 C81 Ir5 119.9(15)
C64 C56 C55 123.9(17)
C64 C56 H56 118.1
C55 C56 H56 118.1
C18 C17 C9 120.2(14)
C18 C17 C16 120.2(15)
C9 C17 C16 119.5(15)
C87 C88 C89 113.6(18)
C87 C88 C93 127(2)
C89 C88 C93 120(2)
C87 C88 Ir6 69.7(10)
C89 C88 Ir6 74.2(11)
C93 C88 Ir6 123.6(18)
C8 C16 C15 124.0(17)
C8 C16 C17 119.3(16)
C15 C16 C17 116.5(14)
C89 C94 H94A 109.5
C89 C94 H94B 109.4
H94A C94 H94B 109.5
C89 C94 H94C 109.5
H94A C94 H94C 109.5
H94B C94 H94C 109.5
C29 C34 H34A 109.5
C29 C34 H34B 109.4
H34A C34 H34B 109.5
C29 C34 H34C 109.4
H34A C34 H34C 109.5
H34B C34 H34C 109.5
C71 C67 C72 130(2)
C71 C67 C68 110(2)
C72 C67 C68 120(2)
C71 C67 Ir4 69.9(12)
C72 C67 Ir4 127.7(17)
C68 C67 Ir4 72.0(11)
C31 C30 C29 110(3)
C31 C30 C35 124(3)
C29 C30 C35 126(3)
C31 C30 Ir2 70.5(14)
C29 C30 Ir2 71.2(13)
C35 C30 Ir2 124.8(15)
C81 C86 H86A 109.5
C81 C86 H86B 109.5
H86A C86 H86B 109.5
C81 C86 H86C 109.5
H86A C86 H86C 109.5
H86B C86 H86C 109.5
C91 C90 C95 127(2)
C91 C90 C89 115(2)
C95 C90 C89 117(2)
C91 C90 Ir6 71.3(13)
C95 C90 Ir6 125.5(16)
C89 C90 Ir6 74.0(12)
C34 C29 C30 117(3)
C34 C29 C33 137(3)
C30 C29 C33 106(2)
C34 C29 Ir2 123.9(16)
C30 C29 Ir2 70.2(13)
C33 C29 Ir2 69.9(13)
C10 C9 C17 120.2(15)
C10 C9 H9 119.9
C17 C9 H9 119.9
C42 C41 C40 105(2)
C42 C41 C46 127(3)
C40 C41 C46 128(3)
C42 C41 Ir3 66.7(14)
C40 C41 Ir3 69.4(13)
C46 C41 Ir3 126(2)
C78 C77 C82 126(2)
C78 C77 C81 107(2)
C82 C77 C81 127(2)
C78 C77 Ir5 72.5(11)
C82 C77 Ir5 123.1(15)
C81 C77 Ir5 70.8(11)
C69 C68 C73 134(2)
C69 C68 C67 101(2)
C73 C68 C67 124(2)
C69 C68 Ir4 68.8(12)
C73 C68 Ir4 124.1(19)
C67 C68 Ir4 67.3(12)
C91 C96 H96A 109.5
C91 C96 H96B 109.5
H96A C96 H96B 109.5
C91 C96 H96C 109.5
H96A C96 H96C 109.5
H96B C96 H96C 109.5
C30 C31 C32 106(3)
C30 C31 C36 129(3)
C32 C31 C36 126(2)
C30 C31 Ir2 72.8(14)
C32 C31 Ir2 68.0(13)
C36 C31 Ir2 124.1(14)
C20 C19 C24 129(4)
C20 C19 C23 105(3)
C24 C19 C23 126(4)
C20 C19 Ir1 71.1(15)
C24 C19 Ir1 122(2)
C23 C19 Ir1 67.1(12)
C70 C69 C68 110(2)
C70 C69 C74 124(2)
C68 C69 C74 125(3)
C70 C69 Ir4 68.3(13)
C68 C69 Ir4 72.5(12)
C74 C69 Ir4 119.6(14)
C51 C50 C49 117.8(17)
C51 C50 S7 123.2(14)
C49 C50 S7 118.9(12)
C69 C70 C71 113(3)
C69 C70 C75 127(2)
C71 C70 C75 120(3)
C69 C70 Ir4 74.8(14)
C71 C70 Ir4 72.2(14)
C75 C70 Ir4 118.8(14)
C7 C8 C16 120.1(19)
C7 C8 H8 120
C16 C8 H8 120
C90 C89 C94 141(3)
C90 C89 C88 98.3(19)
C94 C89 C88 121(2)
C90 C89 Ir6 68.6(13)
C94 C89 Ir6 130(2)
C88 C89 Ir6 65.3(11)
C22 C27 H27A 109.5
C22 C27 H27B 109.5
H27A C27 H27B 109.5
C22 C27 H27C 109.5
H27A C27 H27C 109.5
H27B C27 H27C 109.5
C87 C92 H92A 109.5
C87 C92 H92B 109.5
H92A C92 H92B 109.5
C87 C92 H92C 109.4
H92A C92 H92C 109.5
H92B C92 H92C 109.5
C77 C78 C79 108(2)
C77 C78 C83 125(2)
C79 C78 C83 126(2)
C77 C78 Ir5 69.4(12)
C79 C78 Ir5 72.1(13)
C83 C78 Ir5 123.5(15)
C52 C51 C50 126.1(17)
C52 C51 S8 116.1(13)
C50 C51 S8 117.8(14)
C42 C43 C39 109(3)
C42 C43 C48 128(3)
C39 C43 C48 122(3)
C42 C43 Ir3 67.1(13)
C39 C43 Ir3 70.4(12)
C48 C43 Ir3 119(2)
C22 C23 C28 129(3)
C22 C23 C19 105(3)
C28 C23 C19 125(3)
C22 C23 Ir1 75.5(16)
C28 C23 Ir1 126.4(17)
C19 C23 Ir1 71.8(13)
C76 C71 C70 134(3)
C76 C71 C67 121(2)
C70 C71 C67 105(2)
C76 C71 Ir4 127.5(18)
C70 C71 Ir4 68.9(13)
C67 C71 Ir4 71.7(13)
C91 C87 C88 102(2)
C91 C87 C92 123(2)
C88 C87 C92 134(2)
C91 C87 Ir6 72.5(11)
C88 C87 Ir6 69.7(11)
C92 C87 Ir6 130.0(18)
C41 C40 C39 110(2)
C41 C40 C45 118(2)
C39 C40 C45 131(2)
C41 C40 Ir3 72.8(14)
C39 C40 Ir3 72.5(13)
C45 C40 Ir3 125.6(16)
C20 C21 C22 101(3)
C20 C21 C26 134(3)
C22 C21 C26 126(3)
C20 C21 Ir1 69.5(14)
C22 C21 Ir1 70.2(13)
C26 C21 Ir1 120.7(17)
C8 C7 C6 120.3(16)
C8 C7 S4 121.2(15)
C6 C7 S4 118.5(12)
C40 C45 H45A 109.5
C40 C45 H45B 109.5
H45A C45 H45B 109.5
C40 C45 H45C 109.5
H45A C45 H45C 109.5
H45B C45 H45C 109.5
C21 C26 H26A 109.5
C21 C26 H26B 109.5
H26A C26 H26B 109.5
C21 C26 H26C 109.5
H26A C26 H26C 109.5
H26B C26 H26C 109.5
C67 C72 H72A 109.5
C67 C72 H72B 109.5
H72A C72 H72B 109.5
C67 C72 H72C 109.5
H72A C72 H72C 109.5
H72B C72 H72C 109.5
C31 C36 H36A 109.5
C31 C36 H36B 109.5
H36A C36 H36B 109.5
C31 C36 H36C 109.5
H36A C36 H36C 109.5
H36B C36 H36C 109.5
C90 C95 H95A 109.5
C90 C95 H95B 109.5
H95A C95 H95B 109.5
C90 C95 H95C 109.5
H95A C95 H95C 109.5
H95B C95 H95C 109.5
C20 C25 H25A 109.5
C20 C25 H25B 109.5
H25A C25 H25B 109.5
C20 C25 H25C 109.4
H25A C25 H25C 109.5
H25B C25 H25C 109.5
C90 C91 C87 110.8(19)
C90 C91 C96 127(2)
C87 C91 C96 122(2)
C90 C91 Ir6 71.7(11)
C87 C91 Ir6 68.6(10)
C96 C91 Ir6 127.5(14)
C70 C75 H75A 109.5
C70 C75 H75B 109.5
H75A C75 H75B 109.5
C70 C75 H75C 109.5
H75A C75 H75C 109.5
H75B C75 H75C 109.5
C69 C74 H74A 109.5
C69 C74 H74B 109.5
H74A C74 H74B 109.5
C69 C74 H74C 109.5
H74A C74 H74C 109.5
H74B C74 H74C 109.5
C79 C84 H84A 109.5
C79 C84 H84B 109.5
H84A C84 H84B 109.5
C79 C84 H84C 109.5
H84A C84 H84C 109.5
H84B C84 H84C 109.5
C30 C35 H35A 109.5
C30 C35 H35B 109.5
H35A C35 H35B 109.5
C30 C35 H35C 109.5
H35A C35 H35C 109.5
H35B C35 H35C 109.5
C80 C79 C84 126(3)
C80 C79 C78 110(2)
C84 C79 C78 123(2)
C80 C79 Ir5 70.0(14)
C84 C79 Ir5 120.2(15)
C78 C79 Ir5 68.6(13)
C32 C33 C29 108(3)
C32 C33 C38 120(4)
C29 C33 C38 133(3)
C32 C33 Ir2 68.8(14)
C29 C33 Ir2 71.2(14)
C38 C33 Ir2 127(2)
C79 C80 C85 124(3)
C79 C80 C81 107(3)
C85 C80 C81 128(2)
C79 C80 Ir5 73.5(15)
C85 C80 Ir5 127.9(15)
C81 C80 Ir5 69.4(13)
C32 C37 H37A 109.5
C32 C37 H37B 109.5
H37A C37 H37B 109.5
C32 C37 H37C 109.5
H37A C37 H37C 109.5
H37B C37 H37C 109.5
C33 C38 H38A 109.5
C33 C38 H38B 109.5
H38A C38 H38B 109.5
C33 C38 H38C 109.5
H38A C38 H38C 109.5
H38B C38 H38C 109.5
C23 C28 H28A 109.5
C23 C28 H28B 109.5
H28A C28 H28B 109.5
C23 C28 H28C 109.5
H28A C28 H28C 109.5
H28B C28 H28C 109.5
C33 C32 C31 111(3)
C33 C32 C37 128(3)
C31 C32 C37 121(3)
C33 C32 Ir2 74.8(15)
C31 C32 Ir2 71.7(14)
C37 C32 Ir2 124.4(17)
C88 C93 H93A 109.5
C88 C93 H93B 109.5
H93A C93 H93B 109.5
C88 C93 H93C 109.4
H93A C93 H93C 109.5
H93B C93 H93C 109.5
C68 C73 H73A 109.5
C68 C73 H73B 109.5
H73A C73 H73B 109.5
C68 C73 H73C 109.5
H73A C73 H73C 109.5
H73B C73 H73C 109.5
C78 C83 H83A 109.5
C78 C83 H83B 109.5
H83A C83 H83B 109.5
C78 C83 H83C 109.5
H83A C83 H83C 109.5
H83B C83 H83C 109.5
C19 C24 H24A 109.6
C19 C24 H24B 109.5
H24A C24 H24B 109.5
C19 C24 H24C 109.4
H24A C24 H24C 109.5
H24B C24 H24C 109.5
C77 C82 H82A 109.5
C77 C82 H82B 109.5
H82A C82 H82B 109.5
C77 C82 H82C 109.5
H82A C82 H82C 109.5
H82B C82 H82C 109.5
C41 C46 H46A 109.4
C41 C46 H46B 109.5
H46A C46 H46B 109.5
C41 C46 H46C 109.5
H46A C46 H46C 109.5
H46B C46 H46C 109.5
C39 C44 H44A 109.5
C39 C44 H44B 109.5
H44A C44 H44B 109.5
C39 C44 H44C 109.5
H44A C44 H44C 109.5
H44B C44 H44C 109.5

loop_
_geom_bond_atom_site_label_1
_geom_bond_atom_site_label_2
_geom_bond_distance
Ir3 C42 2.06(2)
Ir3 C40 2.13(2)
Ir3 C41 2.18(2)
Ir3 C43 2.18(2)
Ir3 C39 2.19(2)
Ir3 S5 2.246(5)
Ir3 S6 2.260(5)
Ir6 C87 2.113(19)
Ir6 C88 2.114(18)
Ir6 C91 2.165(18)
Ir6 C90 2.17(2)
Ir6 S12 2.238(5)
Ir6 C89 2.24(2)
Ir6 S11 2.259(5)
Ir4 C70 2.13(2)
Ir4 C71 2.17(2)
Ir4 C67 2.19(2)
Ir4 C69 2.21(2)
Ir4 S8 2.246(5)
Ir4 S7 2.254(5)
Ir4 C68 2.26(2)
Ir5 C77 2.159(18)
Ir5 C81 2.188(19)
Ir5 C78 2.20(2)
Ir5 C80 2.20(2)
Ir5 S9 2.244(6)
Ir5 S10 2.245(5)
Ir5 C79 2.25(2)
Ir2 C32 2.12(2)
Ir2 C31 2.17(2)
Ir2 C33 2.19(2)
Ir2 C30 2.20(2)
Ir2 C29 2.21(2)
Ir2 S3 2.254(5)
Ir2 S4 2.256(5)
Ir1 C23 2.16(2)
Ir1 C20 2.22(2)
Ir1 C19 2.22(2)
Ir1 S1 2.234(5)
Ir1 S2 2.245(5)
Ir1 C22 2.25(2)
Ir1 C21 2.26(2)
S12 C59 1.739(16)
S11 C58 1.787(16)
S6 C11 1.683(16)
S8 C51 1.807(17)
S4 C7 1.781(17)
S5 C10 1.723(17)
S9 C54 1.775(18)
S10 C55 1.745(17)
S3 C6 1.740(19)
S2 C3 1.757(15)
S1 C2 1.781(15)
S7 C50 1.717(18)
C14 C4 1.35(2)
C14 C13 1.41(2)
C14 C15 1.47(2)
C52 C51 1.30(2)
C52 C62 1.40(2)
C52 H52 0.95
C53 C63 1.37(2)
C53 C54 1.41(2)
C53 H53 0.95
C18 C17 1.42(2)
C18 C12 1.42(2)
C18 C13 1.51(2)
C61 C49 1.37(2)
C61 C66 1.46(2)
C61 C62 1.48(2)
C5 C15 1.40(2)
C5 C6 1.45(2)
C5 H5 0.95
C62 C63 1.50(2)
C1 C2 1.36(2)
C1 C13 1.36(2)
C1 H1 0.95
C49 C50 1.40(2)
C49 H49 0.95
C42 C43 1.31(3)
C42 C41 1.36(3)
C42 C47 1.47(5)
C66 C65 1.38(2)
C66 C60 1.45(2)
C55 C54 1.32(2)
C55 C56 1.42(2)
C15 C16 1.38(2)
C64 C56 1.41(2)
C64 C63 1.43(2)
C64 C65 1.44(2)
C12 C11 1.47(2)
C12 H12 0.95
C4 C3 1.39(2)
C4 H4 0.95
C57 C65 1.40(2)
C57 C58 1.42(2)
C57 H57 0.95
C22 C23 1.37(4)
C22 C21 1.49(4)
C22 C27 1.50(3)
C2 C3 1.41(2)
C58 C59 1.38(2)
C10 C11 1.40(2)
C10 C9 1.41(2)
C48 C43 1.54(4)
C48 H48A 0.98
C48 H48B 0.98
C48 H48C 0.98
C85 C80 1.43(3)
C85 H85A 0.98
C85 H85B 0.98
C85 H85C 0.98
C20 C19 1.42(4)
C20 C21 1.45(4)
C20 C25 1.56(4)
C59 C60 1.37(2)
C76 C71 1.40(3)
C76 H76A 0.98
C76 H76B 0.98
C76 H76C 0.98
C60 H60 0.95
C47 H47A 0.98
C47 H47B 0.98
C47 H47C 0.98
C6 C7 1.42(3)
C39 C40 1.45(3)
C39 C44 1.46(4)
C39 C43 1.48(3)
C81 C80 1.50(3)
C81 C77 1.51(3)
C81 C86 1.51(3)
C56 H56 0.95
C17 C9 1.43(2)
C17 C16 1.57(2)
C88 C87 1.47(3)
C88 C89 1.51(3)
C88 C93 1.56(4)
C16 C8 1.34(2)
C94 C89 1.42(4)
C94 H94A 0.98
C94 H94B 0.98
C94 H94C 0.98
C34 C29 1.43(3)
C34 H34A 0.98
C34 H34B 0.98
C34 H34C 0.98
C67 C71 1.44(4)
C67 C72 1.46(3)
C67 C68 1.55(3)
C30 C31 1.37(4)
C30 C29 1.45(4)
C30 C35 1.55(4)
C86 H86A 0.98
C86 H86B 0.98
C86 H86C 0.98
C90 C91 1.37(3)
C90 C95 1.41(3)
C90 C89 1.42(3)
C29 C33 1.47(4)
C9 H9 0.95
C41 C40 1.39(3)
C41 C46 1.55(5)
C77 C78 1.42(3)
C77 C82 1.48(3)
C68 C69 1.48(3)
C68 C73 1.51(3)
C96 C91 1.50(3)
C96 H96A 0.98
C96 H96B 0.98
C96 H96C 0.98
C31 C32 1.48(4)
C31 C36 1.63(4)
C19 C24 1.52(5)
C19 C23 1.54(4)
C69 C70 1.37(3)
C69 C74 1.56(3)
C50 C51 1.34(2)
C70 C71 1.43(3)
C70 C75 1.53(3)
C8 C7 1.34(2)
C8 H8 0.95
C27 H27A 0.98
C27 H27B 0.98
C27 H27C 0.98
C92 C87 1.73(6)
C92 H92A 0.98
C92 H92B 0.98
C92 H92C 0.98
C78 C79 1.50(3)
C78 C83 1.54(3)
C23 C28 1.50(4)
C87 C91 1.43(3)
C40 C45 1.52(3)
C21 C26 1.68(5)
C45 H45A 0.98
C45 H45B 0.98
C45 H45C 0.98
C26 H26A 0.98
C26 H26B 0.98
C26 H26C 0.98
C72 H72A 0.98
C72 H72B 0.98
C72 H72C 0.98
C36 H36A 0.98
C36 H36B 0.98
C36 H36C 0.98
C95 H95A 0.98
C95 H95B 0.98
C95 H95C 0.98
C25 H25A 0.98
C25 H25B 0.98
C25 H25C 0.98
C75 H75A 0.98
C75 H75B 0.98
C75 H75C 0.98
C74 H74A 0.98
C74 H74B 0.98
C74 H74C 0.98
C84 C79 1.44(3)
C84 H84A 0.98
C84 H84B 0.98
C84 H84C 0.98
C35 H35A 0.98
C35 H35B 0.98
C35 H35C 0.98
C79 C80 1.40(3)
C33 C32 1.35(3)
C33 C38 1.50(6)
C37 C32 1.52(4)
C37 H37A 0.98
C37 H37B 0.98
C37 H37C 0.98
C38 H38A 0.98
C38 H38B 0.98
C38 H38C 0.98
C28 H28A 0.98
C28 H28B 0.98
C28 H28C 0.98
C93 H93A 0.98
C93 H93B 0.98
C93 H93C 0.98
C73 H73A 0.98
C73 H73B 0.98
C73 H73C 0.98
C83 H83A 0.98
C83 H83B 0.98
C83 H83C 0.98
C24 H24A 0.98
C24 H24B 0.98
C24 H24C 0.98
C82 H82A 0.98
C82 H82B 0.98
C82 H82C 0.98
C46 H46A 0.98
C46 H46B 0.98
C46 H46C 0.98
C44 H44A 0.98
C44 H44B 0.98
C44 H44C 0.98
